data_2232453
loop_
_publ_author_name
'Rodrigues, Vinola Z.'
'Foro, Sabine'
'Gowda, B. Thimme'

_publ_section_title
;
 2,4-Dichloro-<i>N</i>-(3,5-dichlorophenyl)benzenesulfonamide
;
_journal_coeditor_code RZ2649
_journal_issue 11
_journal_name_full 'Acta Crystallographica Section E'
_journal_page_first o2976
_journal_paper_doi 10.1107/S160053681104219X
_journal_volume 67
_journal_year 2011
_chemical_formula_iupac 'C12 H7 Cl4 N O2 S'
_chemical_formula_moiety 'C12 H7 Cl4 N O2 S'
_chemical_formula_sum 'C12 H7 Cl4 N O2 S'
_chemical_formula_weight 371.05
_chemical_name_systematic
;
2,4-Dichloro-<i>N</i>-(3,5-dichlorophenyl)benzenesulfonamide
;
_space_group_IT_number 2
_symmetry_cell_setting triclinic
_symmetry_space_group_name_Hall '-P 1'
_symmetry_space_group_name_H-M 'P -1'
_atom_sites_solution_hydrogens geom
_atom_sites_solution_primary direct
_atom_sites_solution_secondary difmap
_audit_creation_method SHELXL-97
_cell_angle_alpha 84.90(2)
_cell_angle_beta 78.490(10)
_cell_angle_gamma 79.280(10)
_cell_formula_units_Z 2
_cell_length_a 8.0750(10)
_cell_length_b 9.4790(10)
_cell_length_c 10.103(2)
_cell_measurement_reflns_used 2149
_cell_measurement_temperature 293(2)
_cell_measurement_theta_max 27.69
_cell_measurement_theta_min 2.61
_cell_volume 743.46(19)
_computing_cell_refinement
;
CrysAlis CCD (Oxford Diffraction, 2009)
;
_computing_data_collection
;
CrysAlis CCD (Oxford Diffraction, 2009)
;
_computing_data_reduction
;
CrysAlis RED (Oxford Diffraction, 2009)
;
_computing_molecular_graphics 'PLATON (Spek, 2009)'
_computing_publication_material 'SHELXL97 (Sheldrick, 2008)'
_computing_structure_refinement 'SHELXL97 (Sheldrick, 2008)'
_computing_structure_solution 'SHELXS97 (Sheldrick, 2008)'
_diffrn_ambient_temperature 293(2)
_diffrn_measured_fraction_theta_full 0.998
_diffrn_measured_fraction_theta_max 0.998
_diffrn_measurement_device_type
;
Oxford Diffraction Xcalibur diffractometer
with a Sapphire CCD detector
;
_diffrn_measurement_method
;
Rotation method data acquisition using \w
;
_diffrn_radiation_monochromator graphite
_diffrn_radiation_source 'fine-focus sealed tube'
_diffrn_radiation_type MoK\a
_diffrn_radiation_wavelength 0.71073
_diffrn_reflns_av_R_equivalents 0.0136
_diffrn_reflns_av_sigmaI/netI 0.0259
_diffrn_reflns_limit_h_max 10
_diffrn_reflns_limit_h_min -10
_diffrn_reflns_limit_k_max 11
_diffrn_reflns_limit_k_min -11
_diffrn_reflns_limit_l_max 12
_diffrn_reflns_limit_l_min -12
_diffrn_reflns_number 4974
_diffrn_reflns_theta_full 26.37
_diffrn_reflns_theta_max 26.37
_diffrn_reflns_theta_min 2.61
_diffrn_standards_decay_% 0
_diffrn_standards_number 0
_exptl_absorpt_coefficient_mu 0.934
_exptl_absorpt_correction_T_max 0.7543
_exptl_absorpt_correction_T_min 0.6628
_exptl_absorpt_correction_type multi-scan
_exptl_absorpt_process_details
;
(CrysAlis RED; Oxford Diffraction, 2009)
;
_exptl_crystal_colour 'light pink'
_exptl_crystal_density_diffrn 1.657
_exptl_crystal_density_method 'not measured'
_exptl_crystal_description prism
_exptl_crystal_F_000 372
_exptl_crystal_size_max 0.48
_exptl_crystal_size_mid 0.44
_exptl_crystal_size_min 0.32
_refine_diff_density_max 0.359
_refine_diff_density_min -0.290
_refine_ls_extinction_method none
_refine_ls_goodness_of_fit_ref 1.033
_refine_ls_hydrogen_treatment mixed
_refine_ls_matrix_type full
_refine_ls_number_parameters 184
_refine_ls_number_reflns 3027
_refine_ls_number_restraints 1
_refine_ls_restrained_S_all 1.034
_refine_ls_R_factor_all 0.0503
_refine_ls_R_factor_gt 0.0379
_refine_ls_shift/su_max 0.001
_refine_ls_shift/su_mean 0.000
_refine_ls_structure_factor_coef Fsqd
_refine_ls_weighting_details 'calc w=1/[\s^2^(Fo^2^)+(0.0494P)^2^+0.2632P] where P=(Fo^2^+2Fc^2^)/3'
_refine_ls_weighting_scheme calc
_refine_ls_wR_factor_gt 0.0944
_refine_ls_wR_factor_ref 0.1035
_reflns_number_gt 2423
_reflns_number_total 3027
_reflns_threshold_expression I>2\s(I)
_cod_data_source_file rz2649.cif
_cod_data_source_block I
_cod_database_code 2232453
_cod_database_fobs_code 2232453

loop_
_symmetry_equiv_pos_as_xyz
'x, y, z'
'-x, -y, -z'

loop_
_atom_site_type_symbol
_atom_site_label
_atom_site_fract_x
_atom_site_fract_y
_atom_site_fract_z
_atom_site_U_iso_or_equiv
_atom_site_adp_type
_atom_site_calc_flag
_atom_site_refinement_flags
_atom_site_occupancy
_atom_site_symmetry_multiplicity
C C1 0.2231(3) 0.3850(2) 0.6848(2) 0.0383(5) Uani d . 1 1
C C2 0.3719(3) 0.3794(3) 0.7381(2) 0.0401(5) Uani d . 1 1
C C3 0.5311(3) 0.3381(3) 0.6599(3) 0.0454(6) Uani d . 1 1
H H3 0.6298 0.3351 0.6951 0.055 Uiso calc R 1 1
C C4 0.5432(3) 0.3010(3) 0.5291(3) 0.0481(6) Uani d . 1 1
C C5 0.3988(3) 0.3048(3) 0.4738(3) 0.0520(6) Uani d . 1 1
H H5 0.4086 0.2792 0.3855 0.062 Uiso calc R 1 1
C C6 0.2400(3) 0.3475(3) 0.5529(2) 0.0466(6) Uani d . 1 1
H H6 0.1419 0.3512 0.5167 0.056 Uiso calc R 1 1
C C7 -0.0988(3) 0.2062(2) 0.9076(2) 0.0397(5) Uani d . 1 1
C C8 -0.1821(3) 0.1626(3) 1.0339(3) 0.0431(5) Uani d . 1 1
H H8 -0.1863 0.2132 1.1096 0.052 Uiso calc R 1 1
C C9 -0.2587(3) 0.0423(3) 1.0452(3) 0.0442(6) Uani d . 1 1
C C10 -0.2563(3) -0.0345(3) 0.9350(3) 0.0482(6) Uani d . 1 1
H H10 -0.3092 -0.1149 0.9440 0.058 Uiso calc R 1 1
C C11 -0.1723(3) 0.0125(3) 0.8107(3) 0.0455(6) Uani d . 1 1
C C12 -0.0919(3) 0.1312(3) 0.7950(3) 0.0436(5) Uani d . 1 1
H H12 -0.0345 0.1599 0.7105 0.052 Uiso calc R 1 1
N N1 -0.0178(3) 0.3284(2) 0.9021(2) 0.0470(5) Uani d D 1 1
H H1N -0.017(4) 0.358(3) 0.975(2) 0.056 Uiso d D 1 1
O O1 -0.1015(2) 0.4407(2) 0.68767(18) 0.0528(5) Uani d . 1 1
O O2 0.0147(2) 0.57618(18) 0.83484(17) 0.0488(4) Uani d . 1 1
Cl Cl1 0.36340(9) 0.42083(9) 0.90298(7) 0.0630(2) Uani d . 1 1
Cl Cl2 0.74509(9) 0.25049(9) 0.43243(8) 0.0707(2) Uani d . 1 1
Cl Cl3 -0.36154(9) -0.01334(8) 1.20398(7) 0.0631(2) Uani d . 1 1
Cl Cl4 -0.16598(10) -0.08094(8) 0.66939(8) 0.0692(2) Uani d . 1 1
S S1 0.01475(7) 0.44418(6) 0.77605(6) 0.04076(17) Uani d . 1 1

loop_
_atom_site_aniso_label
_atom_site_aniso_U_11
_atom_site_aniso_U_22
_atom_site_aniso_U_33
_atom_site_aniso_U_12
_atom_site_aniso_U_13
_atom_site_aniso_U_23
C1 0.0362(12) 0.0411(12) 0.0409(12) -0.0147(10) -0.0093(9) 0.0030(10)
C2 0.0375(12) 0.0447(13) 0.0423(13) -0.0134(10) -0.0122(10) -0.0015(10)
C3 0.0359(12) 0.0481(14) 0.0548(15) -0.0136(11) -0.0101(11) 0.0010(11)
C4 0.0428(14) 0.0466(14) 0.0531(15) -0.0151(11) 0.0007(11) 0.0003(11)
C5 0.0567(16) 0.0606(16) 0.0418(14) -0.0193(13) -0.0069(12) -0.0047(12)
C6 0.0455(14) 0.0566(15) 0.0436(14) -0.0189(12) -0.0148(11) 0.0007(11)
C7 0.0274(11) 0.0447(13) 0.0487(13) -0.0103(10) -0.0098(9) 0.0027(10)
C8 0.0339(12) 0.0466(13) 0.0491(14) -0.0096(10) -0.0080(10) 0.0016(11)
C9 0.0288(11) 0.0477(14) 0.0547(14) -0.0092(10) -0.0071(10) 0.0089(11)
C10 0.0354(13) 0.0437(13) 0.0681(17) -0.0129(11) -0.0125(12) 0.0020(12)
C11 0.0335(12) 0.0459(13) 0.0584(15) -0.0044(10) -0.0117(11) -0.0081(12)
C12 0.0311(12) 0.0501(14) 0.0495(14) -0.0098(10) -0.0057(10) -0.0004(11)
N1 0.0489(12) 0.0557(12) 0.0430(11) -0.0264(10) -0.0104(10) 0.0028(10)
O1 0.0390(9) 0.0673(12) 0.0570(11) -0.0153(8) -0.0199(8) 0.0081(9)
O2 0.0475(10) 0.0473(10) 0.0518(10) -0.0135(8) -0.0059(8) -0.0004(8)
Cl1 0.0509(4) 0.0957(6) 0.0500(4) -0.0160(4) -0.0187(3) -0.0163(4)
Cl2 0.0511(4) 0.0808(5) 0.0728(5) -0.0128(4) 0.0116(3) -0.0131(4)
Cl3 0.0566(4) 0.0687(5) 0.0631(4) -0.0273(4) -0.0004(3) 0.0123(3)
Cl4 0.0673(5) 0.0699(5) 0.0748(5) -0.0190(4) -0.0071(4) -0.0263(4)
S1 0.0344(3) 0.0473(3) 0.0433(3) -0.0139(3) -0.0101(2) 0.0040(3)

loop_
_atom_type_symbol
_atom_type_description
_atom_type_scat_dispersion_real
_atom_type_scat_dispersion_imag
_atom_type_scat_source
C C 0.0033 0.0016 'International Tables Vol C Tables 4.2.6.8 and 6.1.1.4'
H H 0.0000 0.0000 'International Tables Vol C Tables 4.2.6.8 and 6.1.1.4'
N N 0.0061 0.0033 'International Tables Vol C Tables 4.2.6.8 and 6.1.1.4'
O O 0.0106 0.0060 'International Tables Vol C Tables 4.2.6.8 and 6.1.1.4'
Cl Cl 0.1484 0.1585 'International Tables Vol C Tables 4.2.6.8 and 6.1.1.4'
S S 0.1246 0.1234 'International Tables Vol C Tables 4.2.6.8 and 6.1.1.4'

loop_
_geom_angle_atom_site_label_1
_geom_angle_atom_site_label_2
_geom_angle_atom_site_label_3
_geom_angle
C6 C1 C2 118.7(2)
C6 C1 S1 118.24(17)
C2 C1 S1 123.06(18)
C3 C2 C1 120.3(2)
C3 C2 Cl1 117.68(17)
C1 C2 Cl1 121.97(18)
C2 C3 C4 119.5(2)
C2 C3 H3 120.3
C4 C3 H3 120.3
C3 C4 C5 121.6(2)
C3 C4 Cl2 118.57(19)
C5 C4 Cl2 119.9(2)
C6 C5 C4 118.4(2)
C6 C5 H5 120.8
C4 C5 H5 120.8
C5 C6 C1 121.6(2)
C5 C6 H6 119.2
C1 C6 H6 119.2
C12 C7 C8 120.9(2)
C12 C7 N1 122.7(2)
C8 C7 N1 116.4(2)
C9 C8 C7 118.7(2)
C9 C8 H8 120.7
C7 C8 H8 120.7
C10 C9 C8 122.1(2)
C10 C9 Cl3 119.25(18)
C8 C9 Cl3 118.6(2)
C9 C10 C11 117.6(2)
C9 C10 H10 121.2
C11 C10 H10 121.2
C10 C11 C12 122.3(2)
C10 C11 Cl4 119.07(19)
C12 C11 Cl4 118.7(2)
C7 C12 C11 118.5(2)
C7 C12 H12 120.8
C11 C12 H12 120.8
C7 N1 S1 127.32(17)
C7 N1 H1N 115(2)
S1 N1 H1N 114(2)
O1 S1 O2 119.41(11)
O1 S1 N1 109.48(10)
O2 S1 N1 105.64(11)
O1 S1 C1 106.86(11)
O2 S1 C1 108.24(10)
N1 S1 C1 106.57(11)

loop_
_geom_bond_atom_site_label_1
_geom_bond_atom_site_label_2
_geom_bond_distance
C1 C6 1.383(3)
C1 C2 1.402(3)
C1 S1 1.765(2)
C2 C3 1.376(3)
C2 Cl1 1.731(2)
C3 C4 1.378(4)
C3 H3 0.9300
C4 C5 1.383(4)
C4 Cl2 1.731(3)
C5 C6 1.379(4)
C5 H5 0.9300
C6 H6 0.9300
C7 C12 1.381(3)
C7 C8 1.386(3)
C7 N1 1.424(3)
C8 C9 1.381(3)
C8 H8 0.9300
C9 C10 1.378(4)
C9 Cl3 1.738(2)
C10 C11 1.381(4)
C10 H10 0.9300
C11 C12 1.383(3)
C11 Cl4 1.733(3)
C12 H12 0.9300
N1 S1 1.618(2)
N1 H1N 0.815(16)
O1 S1 1.4254(17)
O2 S1 1.4319(18)

loop_
_geom_hbond_atom_site_label_D
_geom_hbond_atom_site_label_H
_geom_hbond_atom_site_label_A
_geom_hbond_site_symmetry_A
_geom_hbond_distance_DH
_geom_hbond_distance_HA
_geom_hbond_distance_DA
_geom_hbond_angle_DHA
N1 H1N O2 2_567 0.815(16) 2.074(17) 2.889(3) 177(3)

loop_
_geom_torsion_atom_site_label_1
_geom_torsion_atom_site_label_2
_geom_torsion_atom_site_label_3
_geom_torsion_atom_site_label_4
_geom_torsion
C6 C1 C2 C3 0.3(3)
S1 C1 C2 C3 -177.25(18)
C6 C1 C2 Cl1 -178.67(18)
S1 C1 C2 Cl1 3.7(3)
C1 C2 C3 C4 -0.5(4)
Cl1 C2 C3 C4 178.53(19)
C2 C3 C4 C5 0.2(4)
C2 C3 C4 Cl2 179.58(18)
C3 C4 C5 C6 0.3(4)
Cl2 C4 C5 C6 -179.1(2)
C4 C5 C6 C1 -0.5(4)
C2 C1 C6 C5 0.2(4)
S1 C1 C6 C5 177.9(2)
C12 C7 C8 C9 -0.1(3)
N1 C7 C8 C9 -178.3(2)
C7 C8 C9 C10 -0.6(4)
C7 C8 C9 Cl3 179.45(17)
C8 C9 C10 C11 0.5(4)
Cl3 C9 C10 C11 -179.56(18)
C9 C10 C11 C12 0.4(4)
C9 C10 C11 Cl4 179.96(17)
C8 C7 C12 C11 0.9(3)
N1 C7 C12 C11 179.0(2)
C10 C11 C12 C7 -1.1(4)
Cl4 C11 C12 C7 179.34(17)
C12 C7 N1 S1 30.7(3)
C8 C7 N1 S1 -151.21(19)
C7 N1 S1 O1 21.3(3)
C7 N1 S1 O2 151.1(2)
C7 N1 S1 C1 -93.9(2)
C6 C1 S1 O1 0.0(2)
C2 C1 S1 O1 177.56(19)
C6 C1 S1 O2 -129.83(19)
C2 C1 S1 O2 47.8(2)
C6 C1 S1 N1 116.95(19)
C2 C1 S1 N1 -65.5(2)

loop_
_cod_related_entry_id
_cod_related_entry_database
_cod_related_entry_code
1 ChemSpider 30657161
